data_7012061
loop_
_publ_author_name
'Cole, Sarah C.'
'Coles, Martyn P.'
'Hitchcock, Peter B.'

_publ_section_title
;
 Transition-metal imido-boroxide complexes: a structural and
 spectroscopic investigation of the influence of boron
;
_journal_issue 22
_journal_name_full 'Journal of the Chemical Society, Dalton Transactions'
_journal_page_first 4168
_journal_paper_doi 10.1039/b207277g
_journal_year 2002
_chemical_compound_source 'synthesis as described'
_chemical_formula_moiety 'C46 H64 Mo1 N2 O2'
_chemical_formula_structural 'C46 H64 MO N2 O2'
_chemical_formula_sum 'C46 H64 Mo N2 O2'
_chemical_formula_weight 772.93
_chemical_name_common '[Mo(NtBu)2(OCHMes2)2]'
_space_group_IT_number 14
_symmetry_cell_setting monoclinic
_symmetry_Int_Tables_number 14
_symmetry_space_group_name_Hall '-P 2yn'
_symmetry_space_group_name_H-M 'P 1 21/n 1'
_atom_sites_solution_hydrogens geom
_atom_sites_solution_primary direct
_atom_sites_solution_secondary difmap
_audit_conform_dict_location ftp://ftp.iucr.org/cifdics/cif_core.dic
_audit_conform_dict_name cif_core.dic
_audit_conform_dict_version 2.1
_audit_creation_date 2002-05-17T16:47:49-00:00
_audit_creation_method 'WinGX routine CIF_UPDATE'
_cell_angle_alpha 90
_cell_angle_beta 94.658(2)
_cell_angle_gamma 90
_cell_formula_units_Z 4
_cell_length_a 19.4544(3)
_cell_length_b 11.2123(2)
_cell_length_c 19.7023(3)
_cell_measurement_reflns_used 33739
_cell_measurement_temperature 173(2)
_cell_measurement_theta_max 25.682
_cell_measurement_theta_min 3.705
_cell_measurement_wavelength 0.71073
_cell_volume 4283.44(12)
_computing_cell_refinement 'HKL Scalepack (Otwinowski & Minor 1997)'
_computing_data_collection 'Collect (Nonius BV, 1997-2000)'
_computing_data_reduction 'HKL Denzo and Scalepack (Otwinowski & Minor 1997)'
_computing_molecular_graphics 'Ortep-3 for Windows (Farrugia, 1997)'
_computing_publication_material 'WinGX publication routines (Farrugia, 1999)'
_computing_structure_refinement 'SHELXL-97 (Sheldrick, 1997)'
_diffrn_ambient_temperature 173(2)
_diffrn_measured_fraction_theta_full 0.956
_diffrn_measured_fraction_theta_max 0.956
_diffrn_measurement_device '95mm CCD camera on \k-goniostat'
_diffrn_measurement_device_type KappaCCD
_diffrn_measurement_method CCD
_diffrn_radiation_monochromator graphite
_diffrn_radiation_probe x-ray
_diffrn_radiation_type MoK\a
_diffrn_radiation_wavelength 0.71073
_diffrn_reflns_av_R_equivalents 0.0481
_diffrn_reflns_av_unetI/netI 0.0384
_diffrn_reflns_limit_h_max 22
_diffrn_reflns_limit_h_min -23
_diffrn_reflns_limit_k_max 12
_diffrn_reflns_limit_k_min -13
_diffrn_reflns_limit_l_max 21
_diffrn_reflns_limit_l_min -23
_diffrn_reflns_number 35268
_diffrn_reflns_theta_full 25.73
_diffrn_reflns_theta_max 25.73
_diffrn_reflns_theta_min 3.71
_exptl_absorpt_coefficient_mu 0.343
_exptl_absorpt_correction_T_max 0.982
_exptl_absorpt_correction_T_min 0.852
_exptl_absorpt_correction_type multi-scan
_exptl_absorpt_process_details
;
[c.f. r.h. blessing, acta cryst. (1995), a51, 33-38]
;
_exptl_crystal_colour colourless
_exptl_crystal_density_diffrn 1.199
_exptl_crystal_density_method 'not measured'
_exptl_crystal_description prism
_exptl_crystal_F_000 1648
_exptl_crystal_size_max 0.3
_exptl_crystal_size_mid 0.3
_exptl_crystal_size_min 0.2
_refine_diff_density_max 0.325
_refine_diff_density_min -0.524
_refine_diff_density_rms 0.068
_refine_ls_extinction_method none
_refine_ls_goodness_of_fit_ref 0.993
_refine_ls_hydrogen_treatment riding
_refine_ls_matrix_type full
_refine_ls_number_parameters 468
_refine_ls_number_reflns 7830
_refine_ls_number_restraints 0
_refine_ls_restrained_S_all 0.993
_refine_ls_R_factor_all 0.0475
_refine_ls_R_factor_gt 0.0361
_refine_ls_shift/su_max 0.002
_refine_ls_shift/su_mean 0
_refine_ls_structure_factor_coef Fsqd
_refine_ls_weighting_details 'calc w=1/[\s^2^(Fo^2^)+(0.0416P)^2^+4.5139P] where P=(Fo^2^+2Fc^2^)/3'
_refine_ls_weighting_scheme calc
_refine_ls_wR_factor_gt 0.086
_refine_ls_wR_factor_ref 0.0923
_reflns_number_gt 6626
_reflns_number_total 7830
_reflns_threshold_expression >2sigma(I)
_cod_data_source_file b207277g.txt
_cod_data_source_block (3)may2202
_cod_original_cell_volume 4283.44(10)
_cod_original_sg_symbol_H-M P2(1)/n
_cod_database_code 7012061

loop_
_symmetry_equiv_pos_as_xyz
'x, y, z'
'-x+1/2, y+1/2, -z+1/2'
'-x, -y, -z'
'x-1/2, -y-1/2, z-1/2'

loop_
_atom_site_label
_atom_site_type_symbol
_atom_site_fract_x
_atom_site_fract_y
_atom_site_fract_z
_atom_site_U_iso_or_equiv
_atom_site_adp_type
_atom_site_occupancy
_atom_site_symmetry_multiplicity
_atom_site_calc_flag
_atom_site_refinement_flags
_atom_site_disorder_assembly
_atom_site_disorder_group
Mo1 Mo 0.779298(10) 0.462681(17) 0.503877(10) 0.02121(8) Uani 1 1 d . . .
O1 O 0.68551(8) 0.42517(15) 0.51237(8) 0.0286(4) Uani 1 1 d . . .
O2 O 0.79196(8) 0.61086(14) 0.45884(8) 0.0278(4) Uani 1 1 d . . .
N1 N 0.82731(10) 0.47093(17) 0.58230(10) 0.0272(4) Uani 1 1 d . . .
N2 N 0.81081(10) 0.34955(18) 0.45454(10) 0.0282(5) Uani 1 1 d . . .
C1 C 0.87918(13) 0.4436(2) 0.63783(13) 0.0297(6) Uani 1 1 d . . .
C2 C 0.94997(14) 0.4369(3) 0.61003(16) 0.0433(7) Uani 1 1 d . . .
H2A H 0.9607 0.5136 0.5895 0.065 Uiso 1 1 calc R . .
H2B H 0.9498 0.374 0.5755 0.065 Uiso 1 1 calc R . .
H2C H 0.9849 0.4187 0.6473 0.065 Uiso 1 1 calc R . .
C3 C 0.86079(15) 0.3253(3) 0.66993(15) 0.0447(7) Uani 1 1 d . . .
H3A H 0.8149 0.3312 0.6868 0.067 Uiso 1 1 calc R . .
H3B H 0.8948 0.3069 0.7079 0.067 Uiso 1 1 calc R . .
H3C H 0.8608 0.2618 0.6357 0.067 Uiso 1 1 calc R . .
C4 C 0.87725(16) 0.5439(3) 0.68991(17) 0.0521(8) Uani 1 1 d . . .
H4A H 0.8315 0.5468 0.7074 0.078 Uiso 1 1 calc R . .
H4B H 0.8867 0.6202 0.6682 0.078 Uiso 1 1 calc R . .
H4C H 0.9123 0.5294 0.7276 0.078 Uiso 1 1 calc R . .
C5 C 0.85105(13) 0.2497(2) 0.43156(14) 0.0335(6) Uani 1 1 d . . .
C6 C 0.81321(17) 0.2010(3) 0.36650(14) 0.0448(7) Uani 1 1 d . . .
H6A H 0.7676 0.1721 0.3764 0.067 Uiso 1 1 calc R . .
H6B H 0.8398 0.1352 0.349 0.067 Uiso 1 1 calc R . .
H6C H 0.808 0.2645 0.3323 0.067 Uiso 1 1 calc R . .
C7 C 0.92226(16) 0.2968(3) 0.41717(19) 0.0608(10) Uani 1 1 d . . .
H7A H 0.9461 0.3265 0.4595 0.091 Uiso 1 1 calc R . .
H7B H 0.917 0.3618 0.3839 0.091 Uiso 1 1 calc R . .
H7C H 0.9493 0.2322 0.3989 0.091 Uiso 1 1 calc R . .
C8 C 0.85644(17) 0.1541(3) 0.48673(15) 0.0474(8) Uani 1 1 d . . .
H8A H 0.8101 0.1263 0.4951 0.071 Uiso 1 1 calc R . .
H8B H 0.879 0.1876 0.5288 0.071 Uiso 1 1 calc R . .
H8C H 0.8837 0.087 0.4718 0.071 Uiso 1 1 calc R . .
C9 C 0.62988(11) 0.4337(2) 0.55525(12) 0.0241(5) Uani 1 1 d . . .
H9 H 0.6107 0.5158 0.548 0.029 Uiso 1 1 calc R . .
C10 C 0.57077(12) 0.3487(2) 0.53217(12) 0.0249(5) Uani 1 1 d . . .
C11 C 0.57466(13) 0.2546(2) 0.48543(13) 0.0293(6) Uani 1 1 d . . .
C12 C 0.51623(13) 0.1838(2) 0.47004(14) 0.0346(6) Uani 1 1 d . . .
H12 H 0.5193 0.1196 0.4389 0.042 Uiso 1 1 calc R . .
C13 C 0.45429(13) 0.2029(2) 0.49803(14) 0.0374(7) Uani 1 1 d . . .
C14 C 0.45043(13) 0.2992(2) 0.54129(14) 0.0341(6) Uani 1 1 d . . .
H14 H 0.4078 0.316 0.5597 0.041 Uiso 1 1 calc R . .
C15 C 0.50692(12) 0.3726(2) 0.55887(12) 0.0286(5) Uani 1 1 d . . .
C16 C 0.63787(14) 0.2223(3) 0.44898(15) 0.0407(7) Uani 1 1 d . . .
H16A H 0.6287 0.1496 0.4222 0.061 Uiso 1 1 calc R . .
H16B H 0.6771 0.2088 0.4826 0.061 Uiso 1 1 calc R . .
H16C H 0.6487 0.2878 0.4187 0.061 Uiso 1 1 calc R . .
C17 C 0.39357(15) 0.1205(3) 0.48179(18) 0.0528(8) Uani 1 1 d . . .
H17A H 0.4063 0.0587 0.45 0.079 Uiso 0.5 1 calc PR . .
H17B H 0.3545 0.1665 0.461 0.079 Uiso 0.5 1 calc PR . .
H17C H 0.3806 0.0831 0.5238 0.079 Uiso 0.5 1 calc PR . .
H17D H 0.3546 0.1468 0.5066 0.079 Uiso 0.5 1 calc PR . .
H17E H 0.4064 0.039 0.4955 0.079 Uiso 0.5 1 calc PR . .
H17F H 0.3803 0.1224 0.4327 0.079 Uiso 0.5 1 calc PR . .
C18 C 0.49699(13) 0.4762(2) 0.60584(14) 0.0353(6) Uani 1 1 d . . .
H18A H 0.4478 0.4854 0.6121 0.053 Uiso 1 1 calc R . .
H18B H 0.5143 0.5493 0.5859 0.053 Uiso 1 1 calc R . .
H18C H 0.5224 0.4613 0.65 0.053 Uiso 1 1 calc R . .
C19 C 0.65511(11) 0.4275(2) 0.63052(12) 0.0233(5) Uani 1 1 d . . .
C20 C 0.66415(12) 0.3200(2) 0.66711(13) 0.0276(5) Uani 1 1 d . . .
C21 C 0.68274(13) 0.3243(2) 0.73740(13) 0.0310(6) Uani 1 1 d . . .
H21 H 0.688 0.2514 0.7618 0.037 Uiso 1 1 calc R . .
C22 C 0.69363(12) 0.4298(2) 0.77247(13) 0.0306(6) Uani 1 1 d . . .
C23 C 0.68730(13) 0.5348(2) 0.73538(13) 0.0304(6) Uani 1 1 d . . .
H23 H 0.6957 0.6085 0.7583 0.036 Uiso 1 1 calc R . .
C24 C 0.66901(12) 0.5354(2) 0.66585(13) 0.0280(5) Uani 1 1 d . . .
C25 C 0.65641(16) 0.1987(2) 0.63440(15) 0.0416(7) Uani 1 1 d . . .
H25A H 0.6074 0.1822 0.6226 0.062 Uiso 1 1 calc R . .
H25B H 0.6756 0.1379 0.6663 0.062 Uiso 1 1 calc R . .
H25C H 0.6812 0.1971 0.593 0.062 Uiso 1 1 calc R . .
C26 C 0.71328(16) 0.4312(3) 0.84847(14) 0.0432(7) Uani 1 1 d . . .
H26A H 0.7193 0.5138 0.8641 0.065 Uiso 0.5 1 calc PR . .
H26B H 0.7566 0.3874 0.8583 0.065 Uiso 0.5 1 calc PR . .
H26C H 0.6767 0.3932 0.8722 0.065 Uiso 0.5 1 calc PR . .
H26D H 0.7158 0.3491 0.8656 0.065 Uiso 0.5 1 calc PR . .
H26E H 0.6785 0.4755 0.8714 0.065 Uiso 0.5 1 calc PR . .
H26F H 0.7583 0.4697 0.8575 0.065 Uiso 0.5 1 calc PR . .
C27 C 0.66427(16) 0.6548(2) 0.62995(15) 0.0418(7) Uani 1 1 d . . .
H27A H 0.6921 0.6529 0.5907 0.063 Uiso 1 1 calc R . .
H27B H 0.6815 0.7175 0.6615 0.063 Uiso 1 1 calc R . .
H27C H 0.6161 0.6713 0.6144 0.063 Uiso 1 1 calc R . .
C28 C 0.80186(12) 0.6384(2) 0.38955(12) 0.0242(5) Uani 1 1 d . . .
H28 H 0.8116 0.5613 0.3666 0.029 Uiso 1 1 calc R . .
C29 C 0.86487(11) 0.7199(2) 0.38257(12) 0.0238(5) Uani 1 1 d . . .
C30 C 0.88571(12) 0.7341(2) 0.31622(12) 0.0270(5) Uani 1 1 d . . .
C31 C 0.93858(12) 0.8134(2) 0.30436(14) 0.0316(6) Uani 1 1 d . . .
H31 H 0.9514 0.8233 0.2592 0.038 Uiso 1 1 calc R . .
C32 C 0.97297(12) 0.8784(2) 0.35654(14) 0.0325(6) Uani 1 1 d . . .
C33 C 0.95431(12) 0.8578(2) 0.42166(14) 0.0317(6) Uani 1 1 d . . .
H33 H 0.9784 0.8994 0.4583 0.038 Uiso 1 1 calc R . .
C34 C 0.90196(12) 0.7792(2) 0.43652(13) 0.0280(5) Uani 1 1 d . . .
C35 C 0.85325(15) 0.6645(3) 0.25659(13) 0.0391(6) Uani 1 1 d . . .
H35A H 0.8759 0.685 0.2155 0.059 Uiso 1 1 calc R . .
H35B H 0.8041 0.6842 0.2497 0.059 Uiso 1 1 calc R . .
H35C H 0.8586 0.5789 0.2657 0.059 Uiso 1 1 calc R . .
C36 C 1.02854(15) 0.9668(3) 0.34258(18) 0.0472(8) Uani 1 1 d . . .
H36A H 1.0342 0.9688 0.2936 0.071 Uiso 0.5 1 calc PR . .
H36B H 1.0721 0.9429 0.3672 0.071 Uiso 0.5 1 calc PR . .
H36C H 1.0154 1.0462 0.3578 0.071 Uiso 0.5 1 calc PR . .
H36D H 1.047 1.0031 0.3855 0.071 Uiso 0.5 1 calc PR . .
H36E H 1.009 1.0291 0.3119 0.071 Uiso 0.5 1 calc PR . .
H36F H 1.0657 0.9257 0.3213 0.071 Uiso 0.5 1 calc PR . .
C37 C 0.88959(15) 0.7663(3) 0.51151(13) 0.0411(7) Uani 1 1 d . . .
H37A H 0.8414 0.7853 0.518 0.062 Uiso 1 1 calc R . .
H37B H 0.9199 0.8211 0.5386 0.062 Uiso 1 1 calc R . .
H37C H 0.8995 0.6841 0.5262 0.062 Uiso 1 1 calc R . .
C38 C 0.73333(12) 0.6857(2) 0.35556(13) 0.0272(5) Uani 1 1 d . . .
C39 C 0.68919(13) 0.6051(2) 0.31811(13) 0.0310(6) Uani 1 1 d . . .
C40 C 0.62497(13) 0.6438(3) 0.29058(13) 0.0386(7) Uani 1 1 d . . .
H40 H 0.5955 0.5885 0.266 0.046 Uiso 1 1 calc R . .
C41 C 0.60249(14) 0.7593(3) 0.29761(15) 0.0433(7) Uani 1 1 d . . .
C42 C 0.64640(14) 0.8378(3) 0.33383(16) 0.0434(7) Uani 1 1 d . . .
H42 H 0.6319 0.918 0.339 0.052 Uiso 1 1 calc R . .
C43 C 0.71118(13) 0.8037(2) 0.36309(14) 0.0352(6) Uani 1 1 d . . .
C44 C 0.70802(15) 0.4766(3) 0.30666(15) 0.0424(7) Uani 1 1 d . . .
H44A H 0.6689 0.4355 0.2825 0.064 Uiso 1 1 calc R . .
H44B H 0.7195 0.4377 0.3507 0.064 Uiso 1 1 calc R . .
H44C H 0.7479 0.4731 0.2794 0.064 Uiso 1 1 calc R . .
C45 C 0.53079(16) 0.7987(4) 0.27022(18) 0.0651(10) Uani 1 1 d . . .
H45A H 0.507 0.7321 0.2463 0.098 Uiso 0.5 1 calc PR . .
H45B H 0.5346 0.8655 0.2386 0.098 Uiso 0.5 1 calc PR . .
H45C H 0.5046 0.8241 0.3081 0.098 Uiso 0.5 1 calc PR . .
H45D H 0.5238 0.8824 0.2824 0.098 Uiso 0.5 1 calc PR . .
H45E H 0.4962 0.749 0.2901 0.098 Uiso 0.5 1 calc PR . .
H45F H 0.5262 0.7903 0.2205 0.098 Uiso 0.5 1 calc PR . .
C46 C 0.75269(15) 0.8971(2) 0.4037(2) 0.0545(9) Uani 1 1 d . . .
H46A H 0.7671 0.8656 0.449 0.082 Uiso 1 1 calc R . .
H46B H 0.7244 0.9685 0.4081 0.082 Uiso 1 1 calc R . .
H46C H 0.7936 0.9177 0.3802 0.082 Uiso 1 1 calc R . .

loop_
_atom_site_aniso_label
_atom_site_aniso_U_11
_atom_site_aniso_U_22
_atom_site_aniso_U_33
_atom_site_aniso_U_23
_atom_site_aniso_U_13
_atom_site_aniso_U_12
Mo1 0.02002(12) 0.01905(11) 0.02488(13) 0.00143(8) 0.00373(8) -0.00230(8)
O1 0.0215(8) 0.0359(10) 0.0290(9) 0.0018(7) 0.0055(7) -0.0049(7)
O2 0.0308(9) 0.0227(9) 0.0305(9) 0.0040(7) 0.0072(7) -0.0017(7)
N1 0.0258(11) 0.0257(11) 0.0298(11) 0.0003(9) 0.0015(8) -0.0034(8)
N2 0.0298(11) 0.0258(11) 0.0299(11) -0.0003(9) 0.0085(9) -0.0016(9)
C1 0.0256(13) 0.0307(14) 0.0323(14) -0.0013(11) -0.0004(10) 0.0007(10)
C2 0.0286(14) 0.0467(17) 0.0545(19) 0.0058(14) 0.0031(13) 0.0032(12)
C3 0.0429(17) 0.0467(18) 0.0439(17) 0.0159(14) -0.0006(13) 0.0004(14)
C4 0.0389(17) 0.063(2) 0.0524(19) -0.0263(16) -0.0072(14) -0.0002(15)
C5 0.0359(14) 0.0290(14) 0.0364(15) -0.0060(11) 0.0077(11) 0.0041(11)
C6 0.062(2) 0.0380(16) 0.0349(16) -0.0093(13) 0.0069(14) 0.0024(14)
C7 0.0400(18) 0.069(2) 0.076(2) -0.0193(19) 0.0248(17) -0.0024(16)
C8 0.0587(19) 0.0363(16) 0.0465(18) -0.0043(13) -0.0007(15) 0.0154(14)
C9 0.0210(12) 0.0225(12) 0.0296(13) 0.0036(10) 0.0066(10) -0.0008(9)
C10 0.0205(12) 0.0275(13) 0.0264(13) 0.0074(10) -0.0004(9) -0.0032(9)
C11 0.0278(13) 0.0289(13) 0.0308(14) 0.0063(11) -0.0008(10) -0.0024(10)
C12 0.0371(15) 0.0279(13) 0.0372(15) 0.0055(11) -0.0073(12) -0.0070(11)
C13 0.0282(14) 0.0363(15) 0.0456(16) 0.0176(13) -0.0088(12) -0.0106(12)
C14 0.0229(13) 0.0399(15) 0.0394(15) 0.0165(13) 0.0011(11) -0.0032(11)
C15 0.0251(12) 0.0319(13) 0.0287(13) 0.0122(11) 0.0015(10) 0.0000(10)
C16 0.0407(16) 0.0381(16) 0.0441(17) -0.0112(13) 0.0093(13) -0.0055(12)
C17 0.0360(16) 0.0464(18) 0.073(2) 0.0180(16) -0.0127(15) -0.0174(14)
C18 0.0276(13) 0.0430(16) 0.0364(15) 0.0053(12) 0.0086(11) 0.0031(12)
C19 0.0187(11) 0.0250(12) 0.0269(13) 0.0035(10) 0.0054(9) 0.0006(9)
C20 0.0252(12) 0.0250(13) 0.0331(14) 0.0035(10) 0.0052(10) -0.0001(10)
C21 0.0298(13) 0.0300(14) 0.0337(14) 0.0097(11) 0.0065(11) 0.0003(11)
C22 0.0241(13) 0.0383(15) 0.0304(14) 0.0009(11) 0.0078(10) 0.0019(11)
C23 0.0276(13) 0.0285(13) 0.0352(14) -0.0044(11) 0.0038(11) 0.0017(10)
C24 0.0257(12) 0.0246(13) 0.0338(14) 0.0032(11) 0.0030(10) -0.0001(10)
C25 0.0594(19) 0.0239(14) 0.0401(16) 0.0047(12) -0.0045(13) 0.0024(13)
C26 0.0454(17) 0.0536(18) 0.0307(15) 0.0016(13) 0.0032(12) 0.0037(14)
C27 0.0528(18) 0.0231(13) 0.0478(17) 0.0038(12) -0.0064(14) -0.0039(12)
C28 0.0251(12) 0.0197(12) 0.0279(13) 0.0009(10) 0.0033(10) -0.0032(9)
C29 0.0217(12) 0.0197(12) 0.0304(13) 0.0023(10) 0.0035(10) 0.0020(9)
C30 0.0217(12) 0.0280(13) 0.0315(14) 0.0031(10) 0.0029(10) 0.0033(10)
C31 0.0256(13) 0.0336(14) 0.0368(15) 0.0104(12) 0.0103(11) 0.0031(11)
C32 0.0197(12) 0.0258(13) 0.0527(17) 0.0079(12) 0.0060(11) 0.0010(10)
C33 0.0250(13) 0.0242(13) 0.0452(16) -0.0035(11) -0.0015(11) -0.0002(10)
C34 0.0266(13) 0.0237(12) 0.0340(14) -0.0008(10) 0.0048(10) 0.0021(10)
C35 0.0433(16) 0.0461(16) 0.0280(14) 0.0033(12) 0.0041(12) -0.0068(13)
C36 0.0330(15) 0.0401(17) 0.069(2) 0.0125(15) 0.0048(14) -0.0089(13)
C37 0.0481(17) 0.0430(17) 0.0324(15) -0.0105(13) 0.0045(12) -0.0123(13)
C38 0.0211(12) 0.0269(13) 0.0343(14) 0.0090(11) 0.0062(10) -0.0029(10)
C39 0.0296(13) 0.0362(14) 0.0275(13) 0.0082(11) 0.0033(10) -0.0067(11)
C40 0.0298(14) 0.0563(19) 0.0295(14) 0.0102(13) 0.0013(11) -0.0073(13)
C41 0.0260(14) 0.066(2) 0.0387(16) 0.0232(15) 0.0070(12) 0.0047(14)
C42 0.0328(15) 0.0414(16) 0.0580(19) 0.0215(14) 0.0154(13) 0.0102(13)
C43 0.0267(13) 0.0304(14) 0.0500(17) 0.0103(12) 0.0113(12) -0.0020(11)
C44 0.0414(16) 0.0398(16) 0.0439(17) -0.0005(13) -0.0103(13) -0.0106(13)
C45 0.0358(17) 0.102(3) 0.057(2) 0.023(2) 0.0010(15) 0.0178(18)
C46 0.0337(16) 0.0212(14) 0.110(3) -0.0065(16) 0.0143(17) 0.0022(12)

loop_
_atom_type_symbol
_atom_type_description
_atom_type_scat_dispersion_real
_atom_type_scat_dispersion_imag
_atom_type_scat_source
C C 0.0033 0.0016 'International Tables Vol C Tables 4.2.6.8 and 6.1.1.4'
H H 0 0 'International Tables Vol C Tables 4.2.6.8 and 6.1.1.4'
Mo Mo -1.6832 0.6857 'International Tables Vol C Tables 4.2.6.8 and 6.1.1.4'
N N 0.0061 0.0033 'International Tables Vol C Tables 4.2.6.8 and 6.1.1.4'
O O 0.0106 0.006 'International Tables Vol C Tables 4.2.6.8 and 6.1.1.4'

loop_
_geom_angle_atom_site_label_1
_geom_angle_atom_site_label_2
_geom_angle_atom_site_label_3
_geom_angle
_geom_angle_site_symmetry_1
_geom_angle_site_symmetry_3
_geom_angle_publ_flag
N2 Mo1 N1 110.27(10) . . ?
N2 Mo1 O1 105.86(8) . . ?
N1 Mo1 O1 112.62(8) . . ?
N2 Mo1 O2 108.07(8) . . ?
N1 Mo1 O2 106.62(8) . . ?
O1 Mo1 O2 113.34(7) . . ?
C9 O1 Mo1 144.99(15) . . ?
C28 O2 Mo1 131.69(14) . . ?
C1 N1 Mo1 160.41(18) . . ?
C5 N2 Mo1 162.78(18) . . ?
N1 C1 C2 109.3(2) . . ?
N1 C1 C3 108.8(2) . . ?
C2 C1 C3 110.8(2) . . ?
N1 C1 C4 107.2(2) . . ?
C2 C1 C4 110.5(2) . . ?
C3 C1 C4 110.1(2) . . ?
N2 C5 C8 109.0(2) . . ?
N2 C5 C7 108.0(2) . . ?
C8 C5 C7 111.3(3) . . ?
N2 C5 C6 107.5(2) . . ?
C8 C5 C6 110.4(2) . . ?
C7 C5 C6 110.5(2) . . ?
O1 C9 C19 111.87(18) . . ?
O1 C9 C10 111.65(19) . . ?
C19 C9 C10 115.77(19) . . ?
C11 C10 C15 118.8(2) . . ?
C11 C10 C9 125.5(2) . . ?
C15 C10 C9 115.6(2) . . ?
C12 C11 C10 118.8(2) . . ?
C12 C11 C16 116.0(2) . . ?
C10 C11 C16 125.3(2) . . ?
C13 C12 C11 123.0(3) . . ?
C12 C13 C14 117.4(2) . . ?
C12 C13 C17 120.8(3) . . ?
C14 C13 C17 121.8(3) . . ?
C13 C14 C15 122.2(2) . . ?
C14 C15 C10 119.6(2) . . ?
C14 C15 C18 118.0(2) . . ?
C10 C15 C18 122.4(2) . . ?
C24 C19 C20 118.1(2) . . ?
C24 C19 C9 118.4(2) . . ?
C20 C19 C9 123.6(2) . . ?
C21 C20 C19 119.1(2) . . ?
C21 C20 C25 117.5(2) . . ?
C19 C20 C25 123.3(2) . . ?
C22 C21 C20 122.8(2) . . ?
C21 C22 C23 117.5(2) . . ?
C21 C22 C26 121.4(2) . . ?
C23 C22 C26 121.2(2) . . ?
C22 C23 C24 122.0(2) . . ?
C23 C24 C19 120.4(2) . . ?
C23 C24 C27 117.8(2) . . ?
C19 C24 C27 121.7(2) . . ?
O2 C28 C38 108.15(18) . . ?
O2 C28 C29 112.50(18) . . ?
C38 C28 C29 115.09(19) . . ?
C34 C29 C30 118.7(2) . . ?
C34 C29 C28 125.2(2) . . ?
C30 C29 C28 116.1(2) . . ?
C31 C30 C29 120.0(2) . . ?
C31 C30 C35 117.9(2) . . ?
C29 C30 C35 122.1(2) . . ?
C32 C31 C30 121.9(2) . . ?
C33 C32 C31 117.0(2) . . ?
C33 C32 C36 121.7(3) . . ?
C31 C32 C36 121.3(3) . . ?
C32 C33 C34 123.5(2) . . ?
C33 C34 C29 118.7(2) . . ?
C33 C34 C37 116.0(2) . . ?
C29 C34 C37 125.3(2) . . ?
C43 C38 C39 118.6(2) . . ?
C43 C38 C28 122.8(2) . . ?
C39 C38 C28 118.4(2) . . ?
C40 C39 C38 119.5(3) . . ?
C40 C39 C44 117.5(2) . . ?
C38 C39 C44 123.0(2) . . ?
C41 C40 C39 122.5(3) . . ?
C40 C41 C42 117.5(2) . . ?
C40 C41 C45 121.9(3) . . ?
C42 C41 C45 120.5(3) . . ?
C43 C42 C41 122.5(3) . . ?
C42 C43 C38 119.3(3) . . ?
C42 C43 C46 117.0(3) . . ?
C38 C43 C46 123.6(2) . . ?

loop_
_geom_bond_atom_site_label_1
_geom_bond_atom_site_label_2
_geom_bond_distance
_geom_bond_site_symmetry_2
_geom_bond_publ_flag
Mo1 N2 1.740(2) . ?
Mo1 N1 1.742(2) . ?
Mo1 O1 1.8930(16) . ?
Mo1 O2 1.9089(16) . ?
O1 C9 1.429(3) . ?
O2 C28 1.428(3) . ?
N1 C1 1.459(3) . ?
N2 C5 1.459(3) . ?
C1 C2 1.525(4) . ?
C1 C3 1.524(4) . ?
C1 C4 1.525(4) . ?
C5 C8 1.524(4) . ?
C5 C7 1.530(4) . ?
C5 C6 1.526(4) . ?
C9 C19 1.525(3) . ?
C9 C10 1.534(3) . ?
C10 C11 1.406(4) . ?
C10 C15 1.414(3) . ?
C11 C12 1.399(3) . ?
C11 C16 1.517(4) . ?
C12 C13 1.382(4) . ?
C13 C14 1.382(4) . ?
C13 C17 1.513(4) . ?
C14 C15 1.394(4) . ?
C15 C18 1.507(4) . ?
C19 C24 1.410(3) . ?
C19 C20 1.409(3) . ?
C20 C21 1.404(4) . ?
C20 C25 1.507(4) . ?
C21 C22 1.378(4) . ?
C22 C23 1.385(4) . ?
C22 C26 1.515(4) . ?
C23 C24 1.387(4) . ?
C24 C27 1.514(3) . ?
C28 C38 1.537(3) . ?
C28 C29 1.544(3) . ?
C29 C34 1.403(3) . ?
C29 C30 1.409(3) . ?
C30 C31 1.394(3) . ?
C30 C35 1.506(4) . ?
C31 C32 1.387(4) . ?
C32 C33 1.381(4) . ?
C32 C36 1.509(4) . ?
C33 C34 1.396(3) . ?
C34 C37 1.523(4) . ?
C38 C43 1.404(4) . ?
C38 C39 1.412(4) . ?
C39 C40 1.390(4) . ?
C39 C44 1.508(4) . ?
C40 C41 1.377(4) . ?
C41 C42 1.384(4) . ?
C41 C45 1.520(4) . ?
C42 C43 1.396(4) . ?
C43 C46 1.511(4) . ?
